data_4086673
loop_
_publ_author_name
'Frasco, Daniel A.'
'Mukherjee, Sriparna'
'Sommer, Roger D.'
'Perry, Cody M.'
'Lambic, Nikola S.'
'Abboud, Khalil A.'
'Jakubikova, Elena'
'Ison, Elon A.'

_publ_section_title
;
 Nondirected C--H Activation of Arenes with Cp*Ir(III) Acetate Complexes:
 An Experimental and Computational Study
;
_journal_issue 15
_journal_name_full Organometallics
_journal_page_first 2435
_journal_paper_doi 10.1021/acs.organomet.6b00308
_journal_volume 35
_journal_year 2016
_chemical_formula_moiety 'C19 H26 Ir N O2 S'
_chemical_formula_sum 'C19 H26 Ir N O2 S'
_chemical_formula_weight 524.67
_chemical_name_common CMP-1035-B
_space_group_crystal_system triclinic
_space_group_IT_number 2
_space_group_name_Hall '-P 1'
_space_group_name_H-M_alt 'P -1'
_symmetry_space_group_name_Hall '-P 1'
_symmetry_space_group_name_H-M 'P -1'
_atom_sites_solution_hydrogens mixed
_cell_angle_alpha 83.1780(10)
_cell_angle_beta 83.2700(10)
_cell_angle_gamma 74.4480(10)
_cell_formula_units_Z 2
_cell_length_a 8.7906(2)
_cell_length_b 9.2091(2)
_cell_length_c 11.8914(3)
_cell_measurement_reflns_used 9821
_cell_measurement_temperature 100.(2)
_cell_measurement_theta_max 36.3909
_cell_measurement_theta_min 2.3052
_cell_volume 917.17(4)
_computing_cell_refinement 'SAINT V8.34A (Bruker AXS Inc., 2013)'
_computing_data_collection 'Bruker Instrument Service v2013.12.0.0'
_computing_data_reduction 'SAINT V8.34A (Bruker AXS Inc., 2013)'
_computing_structure_refinement 'SHELXL-2013 (Sheldrick, 2013)'
_diffrn_ambient_temperature 100.(2)
_diffrn_detector_area_resol_mean 8.3333
_diffrn_measured_fraction_theta_full 0.999
_diffrn_measured_fraction_theta_max 0.999
_diffrn_measurement_device_type 'Bruker-Nonius X8 Kappa APEX II'
_diffrn_measurement_method 'phi and omega scans'
_diffrn_radiation_monochromator graphite
_diffrn_radiation_type MoK\a
_diffrn_radiation_wavelength 0.71073
_diffrn_reflns_av_R_equivalents 0.0259
_diffrn_reflns_av_unetI/netI 0.0183
_diffrn_reflns_limit_h_max 14
_diffrn_reflns_limit_h_min -14
_diffrn_reflns_limit_k_max 14
_diffrn_reflns_limit_k_min -14
_diffrn_reflns_limit_l_max 19
_diffrn_reflns_limit_l_min -19
_diffrn_reflns_number 47975
_diffrn_reflns_theta_full 34.97
_diffrn_reflns_theta_max 34.97
_diffrn_reflns_theta_min 1.73
_diffrn_source 'fine-focus sealed tube'
_exptl_absorpt_coefficient_mu 7.404
_exptl_absorpt_correction_T_max 0.42
_exptl_absorpt_correction_T_min 0.27
_exptl_absorpt_correction_type multi-scan
_exptl_absorpt_process_details 'SADABS V2014/5 (Bruker AXS Inc.)'
_exptl_crystal_colour yellow
_exptl_crystal_density_diffrn 1.900
_exptl_crystal_density_method 'not measured'
_exptl_crystal_description block
_exptl_crystal_F_000 512
_exptl_crystal_size_max 0.220
_exptl_crystal_size_mid 0.180
_exptl_crystal_size_min 0.140
_refine_diff_density_max 1.249
_refine_diff_density_min -0.653
_refine_ls_extinction_method none
_refine_ls_goodness_of_fit_ref 1.070
_refine_ls_hydrogen_treatment mixed
_refine_ls_matrix_type full
_refine_ls_number_parameters 227
_refine_ls_number_reflns 8042
_refine_ls_number_restraints 0
_refine_ls_restrained_S_all 1.070
_refine_ls_R_factor_all 0.0157
_refine_ls_R_factor_gt 0.0142
_refine_ls_shift/su_max 0.004
_refine_ls_shift/su_mean 0.000
_refine_ls_structure_factor_coef Fsqd
_refine_ls_weighting_details
;

w=1/[\s^2^(Fo^2^)+(0.0140P)^2^+0.2664P]
where P=(Fo^2^+2Fc^2^)/3
;
_refine_ls_weighting_scheme calc
_refine_ls_wR_factor_gt 0.0306
_refine_ls_wR_factor_ref 0.0309
_reflns_number_gt 7659
_reflns_number_total 8042
_reflns_threshold_expression 'I > 2\s(I)'
_cod_data_source_file om6b00308_si_003.cif
_cod_data_source_block rds378
_cod_database_code 4086673

loop_
_space_group_symop_operation_xyz
'x, y, z'
'-x, -y, -z'

loop_
_atom_site_type_symbol
_atom_site_label
_atom_site_fract_x
_atom_site_fract_y
_atom_site_fract_z
_atom_site_U_iso_or_equiv
_atom_site_adp_type
_atom_site_calc_flag
_atom_site_refinement_flags_adp
_atom_site_refinement_flags_posn
_atom_site_occupancy
Ir Ir1 0.87656(2) 0.73762(2) 0.73821(2) 0.00951(10) Uani d . . 1
S S1 0.93903(4) 0.87039(4) 0.86325(3) 0.01534(6) Uani d . . 1
O O1 1.21390(13) 0.86023(13) 0.49547(9) 0.0213(2) Uani d . . 1
O O2 0.90354(14) 0.83214(13) 0.98570(9) 0.0230(2) Uani d . . 1
N N1 0.98732(14) 0.85831(14) 0.61302(10) 0.0156(2) Uani d . . 1
H H1 0.934(2) 0.937(2) 0.5785(16) 0.019 Uiso d U . 1
C C1 0.63180(15) 0.73872(15) 0.81446(11) 0.0134(2) Uani d . . 1
C C2 0.72892(15) 0.58576(14) 0.81009(11) 0.0123(2) Uani d . . 1
C C3 0.77377(15) 0.56142(14) 0.69182(11) 0.0121(2) Uani d . . 1
C C4 0.71034(15) 0.70006(15) 0.62583(11) 0.0128(2) Uani d . . 1
C C5 0.62039(15) 0.81039(15) 0.70161(11) 0.0133(2) Uani d . . 1
C C6 0.55172(18) 0.80610(17) 0.92168(12) 0.0189(3) Uani d . . 1
H H6A 0.5058 0.9149 0.905 0.028 Uiso calc U R 1
H H6B 0.6295 0.7902 0.9775 0.028 Uiso calc U R 1
H H6C 0.4675 0.7573 0.9525 0.028 Uiso calc U R 1
C C7 0.75029(18) 0.46721(16) 0.90881(12) 0.0186(3) Uani d . . 1
H H7A 0.7483 0.5148 0.9786 0.028 Uiso calc U R 1
H H7B 0.8523 0.3927 0.8962 0.028 Uiso calc U R 1
H H7C 0.6643 0.4166 0.9162 0.028 Uiso calc U R 1
C C8 0.86701(17) 0.41565(15) 0.64678(12) 0.0162(2) Uani d . . 1
H H8A 0.7957 0.3516 0.6414 0.024 Uiso calc U R 1
H H8B 0.9479 0.3632 0.6982 0.024 Uiso calc U R 1
H H8C 0.9185 0.4366 0.5712 0.024 Uiso calc U R 1
C C9 0.72509(17) 0.73062(17) 0.49916(11) 0.0175(2) Uani d . . 1
H H9A 0.793 0.6408 0.4654 0.026 Uiso calc U R 1
H H9B 0.7721 0.8163 0.4779 0.026 Uiso calc U R 1
H H9C 0.6198 0.7548 0.4712 0.026 Uiso calc U R 1
C C10 0.52224(18) 0.96378(16) 0.66308(13) 0.0198(3) Uani d . . 1
H H10A 0.4294 0.9535 0.6295 0.03 Uiso calc U R 1
H H10B 0.5857 1.0142 0.6062 0.03 Uiso calc U R 1
H H10C 0.4873 1.0242 0.7283 0.03 Uiso calc U R 1
C C11 1.10649(15) 0.60551(14) 0.72863(10) 0.0120(2) Uani d . . 1
C C12 1.20879(16) 0.65656(15) 0.64262(11) 0.0139(2) Uani d . . 1
C C13 1.36679(17) 0.57833(17) 0.62363(12) 0.0186(3) Uani d . . 1
H H13 1.4339 0.6158 0.5655 0.022 Uiso calc U R 1
C C14 1.42629(17) 0.44482(19) 0.69021(13) 0.0217(3) Uani d . . 1
H H14 1.5341 0.3901 0.6775 0.026 Uiso calc U R 1
C C15 1.32686(17) 0.39205(17) 0.77537(12) 0.0197(3) Uani d . . 1
H H15 1.3671 0.3004 0.8205 0.024 Uiso calc U R 1
C C16 1.16882(16) 0.47174(15) 0.79562(11) 0.0152(2) Uani d . . 1
H H16 1.103 0.435 0.8552 0.018 Uiso calc U R 1
C C17 1.13748(16) 0.80116(15) 0.57571(11) 0.0148(2) Uani d . . 1
C C18 0.8404(3) 1.06520(18) 0.83339(16) 0.0308(4) Uani d . . 1
H H18A 0.7259 1.0798 0.8512 0.046 Uiso calc U R 1
H H18B 0.8625 1.0961 0.7527 0.046 Uiso calc U R 1
H H18C 0.8788 1.1267 0.8799 0.046 Uiso calc U R 1
C C19 1.1397(2) 0.8827(2) 0.84550(16) 0.0312(4) Uani d . . 1
H H19A 1.1535 0.9529 0.897 0.047 Uiso calc U R 1
H H19B 1.1655 0.9197 0.7667 0.047 Uiso calc U R 1
H H19C 1.2104 0.7823 0.863 0.047 Uiso calc U R 1

loop_
_atom_site_aniso_label
_atom_site_aniso_U_11
_atom_site_aniso_U_22
_atom_site_aniso_U_33
_atom_site_aniso_U_12
_atom_site_aniso_U_13
_atom_site_aniso_U_23
Ir1 0.01150(2) 0.00789(2) 0.00938(2) -0.00322(10) -0.0007(10) -0.00026(10)
S1 0.01913(15) 0.01291(13) 0.01595(14) -0.00634(11) -0.00036(11) -0.00524(11)
O1 0.0231(5) 0.0204(5) 0.0203(5) -0.0103(4) 0.0059(4) 0.0008(4)
O2 0.0329(6) 0.0241(5) 0.0143(4) -0.0097(5) -0.0016(4) -0.0057(4)
N1 0.0174(5) 0.0135(5) 0.0156(5) -0.0056(4) -0.0010(4) 0.0035(4)
C1 0.0127(5) 0.0139(5) 0.0130(5) -0.0038(4) 0.0012(4) -0.0004(4)
C2 0.0126(5) 0.0114(5) 0.0135(5) -0.0048(4) -0.0011(4) 0.0008(4)
C3 0.0130(5) 0.0109(5) 0.0137(5) -0.0051(4) -0.0021(4) -0.0012(4)
C4 0.0124(5) 0.0139(5) 0.0128(5) -0.0043(4) -0.0028(4) 0.0002(4)
C5 0.0129(5) 0.0119(5) 0.0140(5) -0.0023(4) -0.0007(4) 0.0006(4)
C6 0.0207(6) 0.0193(6) 0.0145(6) -0.0036(5) 0.0044(5) -0.0024(5)
C7 0.0243(7) 0.0147(6) 0.0162(6) -0.0065(5) -0.0016(5) 0.0040(5)
C8 0.0173(6) 0.0129(5) 0.0196(6) -0.0044(5) -0.0020(5) -0.0043(4)
C9 0.0197(6) 0.0205(6) 0.0120(5) -0.0048(5) -0.0034(5) 0.0011(5)
C10 0.0184(6) 0.0152(6) 0.0212(6) 0.0010(5) -0.0013(5) 0.0032(5)
C11 0.0133(5) 0.0127(5) 0.0113(5) -0.0044(4) -0.0019(4) -0.0028(4)
C12 0.0136(5) 0.0156(6) 0.0141(5) -0.0059(4) -0.0006(4) -0.0037(4)
C13 0.0147(6) 0.0241(7) 0.0187(6) -0.0071(5) 0.0009(5) -0.0062(5)
C14 0.0139(6) 0.0263(7) 0.0244(7) -0.0017(5) -0.0026(5) -0.0071(6)
C15 0.0185(6) 0.0197(6) 0.0192(6) 0.0006(5) -0.0069(5) -0.0027(5)
C16 0.0159(6) 0.0149(6) 0.0145(5) -0.0028(4) -0.0036(4) -0.0009(4)
C17 0.0176(6) 0.0152(6) 0.0139(5) -0.0085(5) 0.0004(4) -0.0026(4)
C18 0.0501(11) 0.0107(6) 0.0313(8) -0.0059(7) -0.0041(8) -0.0047(6)
C19 0.0259(8) 0.0443(10) 0.0331(9) -0.0206(7) 0.0035(6) -0.0217(8)

loop_
_atom_type_symbol
_atom_type_description
_atom_type_scat_dispersion_real
_atom_type_scat_dispersion_imag
_atom_type_scat_source
C C 0.0033 0.0016 'International Tables Vol C Tables 4.2.6.8 and 6.1.1.4'
H H 0.0000 0.0000 'International Tables Vol C Tables 4.2.6.8 and 6.1.1.4'
Ir Ir -1.4442 7.9887 'International Tables Vol C Tables 4.2.6.8 and 6.1.1.4'
N N 0.0061 0.0033 'International Tables Vol C Tables 4.2.6.8 and 6.1.1.4'
O O 0.0106 0.0060 'International Tables Vol C Tables 4.2.6.8 and 6.1.1.4'
S S 0.1246 0.1234 'International Tables Vol C Tables 4.2.6.8 and 6.1.1.4'

loop_
_geom_angle_atom_site_label_1
_geom_angle_atom_site_label_2
_geom_angle_atom_site_label_3
_geom_angle
C11 Ir1 N1 77.69(5)
C11 Ir1 C2 105.94(5)
N1 Ir1 C2 157.07(5)
C11 Ir1 C3 94.94(5)
N1 Ir1 C3 119.60(5)
C2 Ir1 C3 38.30(5)
C11 Ir1 C4 118.79(5)
N1 Ir1 C4 94.49(5)
C2 Ir1 C4 63.63(5)
C3 Ir1 C4 37.74(5)
C11 Ir1 C1 142.46(5)
N1 Ir1 C1 139.05(5)
C2 Ir1 C1 38.02(5)
C3 Ir1 C1 63.10(5)
C4 Ir1 C1 62.63(5)
C11 Ir1 S1 89.38(3)
N1 Ir1 S1 87.30(4)
C2 Ir1 S1 115.11(3)
C3 Ir1 S1 153.07(3)
C4 Ir1 S1 151.54(4)
C1 Ir1 S1 98.16(4)
C11 Ir1 C5 156.24(5)
N1 Ir1 C5 104.09(5)
C2 Ir1 C5 63.42(5)
C3 Ir1 C5 63.22(5)
C4 Ir1 C5 37.82(5)
C1 Ir1 C5 37.08(5)
S1 Ir1 C5 114.31(3)
O2 S1 C18 106.72(8)
O2 S1 C19 106.26(8)
C18 S1 C19 99.58(10)
O2 S1 Ir1 119.03(5)
C18 S1 Ir1 108.45(6)
C19 S1 Ir1 114.80(5)
C17 N1 Ir1 120.06(9)
C17 N1 H1 119.5(13)
Ir1 N1 H1 119.8(13)
C5 C1 C2 109.03(11)
C5 C1 C6 126.62(12)
C2 C1 C6 124.31(12)
C5 C1 Ir1 72.10(8)
C2 C1 Ir1 69.42(7)
C6 C1 Ir1 126.44(10)
C1 C2 C3 107.31(11)
C1 C2 C7 125.16(12)
C3 C2 C7 126.48(12)
C1 C2 Ir1 72.56(7)
C3 C2 Ir1 71.44(7)
C7 C2 Ir1 130.49(10)
C4 C3 C2 107.79(11)
C4 C3 C8 126.33(12)
C2 C3 C8 125.87(12)
C4 C3 Ir1 71.21(7)
C2 C3 Ir1 70.26(7)
C8 C3 Ir1 125.06(9)
C3 C4 C5 108.77(11)
C3 C4 C9 127.59(12)
C5 C4 C9 123.60(12)
C3 C4 Ir1 71.05(7)
C5 C4 Ir1 72.62(7)
C9 C4 Ir1 124.23(9)
C1 C5 C4 107.05(11)
C1 C5 C10 128.38(12)
C4 C5 C10 124.28(12)
C1 C5 Ir1 70.81(7)
C4 C5 Ir1 69.56(7)
C10 C5 Ir1 129.44(10)
C1 C6 H6A 109.5
C1 C6 H6B 109.5
H6A C6 H6B 109.5
C1 C6 H6C 109.5
H6A C6 H6C 109.5
H6B C6 H6C 109.5
C2 C7 H7A 109.5
C2 C7 H7B 109.5
H7A C7 H7B 109.5
C2 C7 H7C 109.5
H7A C7 H7C 109.5
H7B C7 H7C 109.5
C3 C8 H8A 109.5
C3 C8 H8B 109.5
H8A C8 H8B 109.5
C3 C8 H8C 109.5
H8A C8 H8C 109.5
H8B C8 H8C 109.5
C4 C9 H9A 109.5
C4 C9 H9B 109.5
H9A C9 H9B 109.5
C4 C9 H9C 109.5
H9A C9 H9C 109.5
H9B C9 H9C 109.5
C5 C10 H10A 109.5
C5 C10 H10B 109.5
H10A C10 H10B 109.5
C5 C10 H10C 109.5
H10A C10 H10C 109.5
H10B C10 H10C 109.5
C16 C11 C12 117.79(12)
C16 C11 Ir1 127.44(10)
C12 C11 Ir1 114.75(9)
C13 C12 C11 121.79(13)
C13 C12 C17 122.61(13)
C11 C12 C17 115.59(12)
C12 C13 C14 119.65(14)
C12 C13 H13 120.2
C14 C13 H13 120.2
C15 C14 C13 119.45(13)
C15 C14 H14 120.3
C13 C14 H14 120.3
C14 C15 C16 120.94(14)
C14 C15 H15 119.5
C16 C15 H15 119.5
C15 C16 C11 120.37(13)
C15 C16 H16 119.8
C11 C16 H16 119.8
O1 C17 N1 125.54(13)
O1 C17 C12 122.88(13)
N1 C17 C12 111.57(12)
S1 C18 H18A 109.5
S1 C18 H18B 109.5
H18A C18 H18B 109.5
S1 C18 H18C 109.5
H18A C18 H18C 109.5
H18B C18 H18C 109.5
S1 C19 H19A 109.5
S1 C19 H19B 109.5
H19A C19 H19B 109.5
S1 C19 H19C 109.5
H19A C19 H19C 109.5
H19B C19 H19C 109.5

loop_
_geom_bond_atom_site_label_1
_geom_bond_atom_site_label_2
_geom_bond_distance
Ir1 C11 2.0588(13)
Ir1 N1 2.0608(12)
Ir1 C2 2.1910(13)
Ir1 C3 2.2067(12)
Ir1 C4 2.2088(13)
Ir1 C1 2.2326(13)
Ir1 S1 2.2340(3)
Ir1 C5 2.2496(13)
S1 O2 1.4738(11)
S1 C18 1.7840(17)
S1 C19 1.7846(17)
O1 C17 1.2570(16)
N1 C17 1.3273(18)
N1 H1 0.841(19)
C1 C5 1.4255(19)
C1 C2 1.4415(18)
C1 C6 1.4999(19)
C2 C3 1.4426(18)
C2 C7 1.4975(18)
C3 C4 1.4281(18)
C3 C8 1.4962(18)
C4 C5 1.4455(18)
C4 C9 1.4960(18)
C5 C10 1.4951(19)
C6 H6A 0.98
C6 H6B 0.98
C6 H6C 0.98
C7 H7A 0.98
C7 H7B 0.98
C7 H7C 0.98
C8 H8A 0.98
C8 H8B 0.98
C8 H8C 0.98
C9 H9A 0.98
C9 H9B 0.98
C9 H9C 0.98
C10 H10A 0.98
C10 H10B 0.98
C10 H10C 0.98
C11 C16 1.3999(18)
C11 C12 1.4045(18)
C12 C13 1.3884(19)
C12 C17 1.4889(19)
C13 C14 1.390(2)
C13 H13 0.95
C14 C15 1.389(2)
C14 H14 0.95
C15 C16 1.394(2)
C15 H15 0.95
C16 H16 0.95
C18 H18A 0.98
C18 H18B 0.98
C18 H18C 0.98
C19 H19A 0.98
C19 H19B 0.98
C19 H19C 0.98

loop_
_geom_hbond_atom_site_label_D
_geom_hbond_atom_site_label_H
_geom_hbond_atom_site_label_A
_geom_hbond_site_symmetry_A
_geom_hbond_distance_DH
_geom_hbond_distance_HA
_geom_hbond_distance_DA
_geom_hbond_angle_DHA
N1 H1 O1 2_776 0.841(19) 2.13(2) 2.9654(17) 175.1(19)

loop_
_geom_torsion_atom_site_label_1
_geom_torsion_atom_site_label_2
_geom_torsion_atom_site_label_3
_geom_torsion_atom_site_label_4
_geom_torsion
C5 C1 C2 C3 -1.89(15)
C6 C1 C2 C3 175.78(13)
Ir1 C1 C2 C3 -63.42(9)
C5 C1 C2 C7 -170.80(13)
C6 C1 C2 C7 6.9(2)
Ir1 C1 C2 C7 127.67(13)
C5 C1 C2 Ir1 61.53(10)
C6 C1 C2 Ir1 -120.80(13)
C1 C2 C3 C4 2.49(14)
C7 C2 C3 C4 171.20(13)
Ir1 C2 C3 C4 -61.67(9)
C1 C2 C3 C8 -176.25(12)
C7 C2 C3 C8 -7.5(2)
Ir1 C2 C3 C8 119.59(13)
C1 C2 C3 Ir1 64.16(9)
C7 C2 C3 Ir1 -127.13(14)
C2 C3 C4 C5 -2.17(15)
C8 C3 C4 C5 176.56(12)
Ir1 C3 C4 C5 -63.24(9)
C2 C3 C4 C9 -179.84(13)
C8 C3 C4 C9 -1.1(2)
Ir1 C3 C4 C9 119.09(14)
C2 C3 C4 Ir1 61.07(9)
C8 C3 C4 Ir1 -120.20(13)
C2 C1 C5 C4 0.57(15)
C6 C1 C5 C4 -177.04(13)
Ir1 C1 C5 C4 60.43(9)
C2 C1 C5 C10 174.52(13)
C6 C1 C5 C10 -3.1(2)
Ir1 C1 C5 C10 -125.62(15)
C2 C1 C5 Ir1 -59.86(9)
C6 C1 C5 Ir1 122.53(14)
C3 C4 C5 C1 1.00(15)
C9 C4 C5 C1 178.79(12)
Ir1 C4 C5 C1 -61.24(9)
C3 C4 C5 C10 -173.26(13)
C9 C4 C5 C10 4.5(2)
Ir1 C4 C5 C10 124.50(13)
C3 C4 C5 Ir1 62.24(9)
C9 C4 C5 Ir1 -119.98(13)
C16 C11 C12 C13 -0.05(19)
Ir1 C11 C12 C13 -178.69(10)
C16 C11 C12 C17 -178.63(11)
Ir1 C11 C12 C17 2.73(14)
C11 C12 C13 C14 0.7(2)
C17 C12 C13 C14 179.20(13)
C12 C13 C14 C15 -0.4(2)
C13 C14 C15 C16 -0.6(2)
C14 C15 C16 C11 1.2(2)
C12 C11 C16 C15 -0.92(19)
Ir1 C11 C16 C15 177.52(10)
Ir1 N1 C17 O1 175.55(11)
Ir1 N1 C17 C12 -5.56(15)
C13 C12 C17 O1 2.0(2)
C11 C12 C17 O1 -179.40(13)
C13 C12 C17 N1 -176.88(13)
C11 C12 C17 N1 1.68(16)
